data_4331865
loop_
_publ_author_name
'Coronado, Eugenio'
'Gal\'an-Mascar\'os, Jos\'e Ram\'on'
'Mart\'i-Gastaldo, Carlos'

_publ_section_title
;
 Synthesis and Characterization of a Soluble Bimetallic Oxalate-Based
 Bidimensional Magnet:&#x00A0; [K(18-crown-6)]3[Mn3(H2O)4{Cr(ox)3}3]
;
_journal_issue 5
_journal_name_full 'Inorganic Chemistry'
_journal_page_first 1882
_journal_page_last 1884
_journal_paper_doi 10.1021/ic0517570
_journal_volume 45
_journal_year 2006
_chemical_formula_sum 'C54 H80 Cr3 K3 Mn3 O58'
_chemical_formula_weight 2095.30
_chemical_name_systematic
; 
 ? 
;
_space_group_IT_number 15
_symmetry_cell_setting monoclinic
_symmetry_space_group_name_Hall '-C 2yc'
_symmetry_space_group_name_H-M 'C 1 2/c 1'
_atom_sites_solution_hydrogens geom
_atom_sites_solution_primary direct
_atom_sites_solution_secondary difmap
_audit_creation_method SHELXL-97
_cell_angle_alpha 90.00
_cell_angle_beta 115.9321(9)
_cell_angle_gamma 90.00
_cell_formula_units_Z 4
_cell_length_a 26.7760(6)
_cell_length_b 20.0490(5)
_cell_length_c 18.1900(5)
_cell_measurement_temperature 293(2)
_cell_volume 8781.8(4)
_computing_structure_refinement 'SHELXL-97 (Sheldrick, 1997)'
_computing_structure_solution 'SIR97 (Giacovazzo et al. 1997)'
_diffrn_ambient_temperature 293(2)
_diffrn_measured_fraction_theta_full 0.966
_diffrn_measured_fraction_theta_max 0.966
_diffrn_measurement_device_type 'Nonius Kappa CCD'
_diffrn_radiation_monochromator graphite
_diffrn_radiation_source 'fine-focus sealed tube'
_diffrn_radiation_type MoK\a
_diffrn_radiation_wavelength 0.71073
_diffrn_reflns_av_R_equivalents 0.0546
_diffrn_reflns_av_sigmaI/netI 0.0960
_diffrn_reflns_limit_h_max 33
_diffrn_reflns_limit_h_min -33
_diffrn_reflns_limit_k_max 22
_diffrn_reflns_limit_k_min -23
_diffrn_reflns_limit_l_max 22
_diffrn_reflns_limit_l_min -22
_diffrn_reflns_number 15488
_diffrn_reflns_theta_full 26.49
_diffrn_reflns_theta_max 26.49
_diffrn_reflns_theta_min 2.59
_exptl_absorpt_coefficient_mu 1.025
_exptl_crystal_colour 'dark green'
_exptl_crystal_density_diffrn 1.585
_exptl_crystal_density_method 'not measured'
_exptl_crystal_description prismatic
_exptl_crystal_F_000 4288
_exptl_crystal_size_max 0.3
_exptl_crystal_size_mid 0.3
_exptl_crystal_size_min 0.2
_refine_diff_density_max 0.542
_refine_diff_density_min -0.562
_refine_diff_density_rms 0.065
_refine_ls_extinction_coef 0.00018(5)
_refine_ls_extinction_expression Fc^*^=kFc[1+0.001xFc^2^\l^3^/sin(2\q)]^-1/4^
_refine_ls_extinction_method SHELXL
_refine_ls_goodness_of_fit_ref 0.895
_refine_ls_hydrogen_treatment mixed
_refine_ls_matrix_type full
_refine_ls_number_parameters 533
_refine_ls_number_reflns 8769
_refine_ls_number_restraints 42
_refine_ls_restrained_S_all 0.896
_refine_ls_R_factor_all 0.1513
_refine_ls_R_factor_gt 0.0538
_refine_ls_shift/su_max 0.107
_refine_ls_shift/su_mean 0.006
_refine_ls_structure_factor_coef Fsqd
_refine_ls_weighting_details 'calc w=1/[\s^2^(Fo^2^)+(0.0668P)^2^+0.0000P] where P=(Fo^2^+2Fc^2^)/3'
_refine_ls_weighting_scheme calc
_refine_ls_wR_factor_gt 0.1233
_refine_ls_wR_factor_ref 0.1504
_reflns_number_gt 3825
_reflns_number_total 8769
_reflns_threshold_expression >2sigma(I)
_cod_data_source_file ic0517570sup1.cif
_cod_data_source_block 1
_cod_original_sg_symbol_H-M 'C 2/c'
_cod_database_code 4331865

loop_
_symmetry_equiv_pos_as_xyz
'x, y, z'
'-x, y, -z+1/2'
'x+1/2, y+1/2, z'
'-x+1/2, y+1/2, -z+1/2'
'-x, -y, -z'
'x, -y, z-1/2'
'-x+1/2, -y+1/2, -z'
'x+1/2, -y+1/2, z-1/2'

loop_
_atom_site_label
_atom_site_type_symbol
_atom_site_fract_x
_atom_site_fract_y
_atom_site_fract_z
_atom_site_U_iso_or_equiv
_atom_site_adp_type
_atom_site_occupancy
_atom_site_symmetry_multiplicity
_atom_site_calc_flag
_atom_site_refinement_flags
_atom_site_disorder_assembly
_atom_site_disorder_group
Cr1 Cr 0.0000 0.13290(4) 0.2500 0.0430(3) Uani 1 2 d S . .
Cr2 Cr 0.34280(3) 0.19000(3) 0.25150(5) 0.0443(2) Uani 1 1 d . . .
Mn1 Mn 0.15695(3) 0.30238(3) 0.24567(4) 0.0456(2) Uani 1 1 d . . .
Mn2 Mn 0.0000 -0.13910(4) 0.2500 0.0514(3) Uani 1 2 d S . .
O1 O 0.42297(12) 0.20764(13) 0.31722(19) 0.0496(8) Uani 1 1 d . . .
O2 O 0.34959(12) 0.26390(12) 0.18326(18) 0.0461(7) Uani 1 1 d . . .
O3 O 0.48832(13) 0.27914(14) 0.32175(19) 0.0525(8) Uani 1 1 d . . .
O4 O 0.41097(13) 0.34043(14) 0.1860(2) 0.0569(9) Uani 1 1 d . . .
O5 O 0.26160(13) 0.18641(12) 0.18389(18) 0.0478(8) Uani 1 1 d . . .
O6 O 0.32228(13) 0.25449(13) 0.31614(18) 0.0475(8) Uani 1 1 d . . .
O7 O 0.18432(13) 0.23479(14) 0.1749(2) 0.0527(8) Uani 1 1 d . . .
O8 O 0.24684(13) 0.29755(14) 0.3203(2) 0.0555(9) Uani 1 1 d . . .
O9 O 0.34279(14) 0.11714(14) 0.3221(2) 0.0558(9) Uani 1 1 d . . .
O10 O 0.35563(14) 0.11795(13) 0.1896(2) 0.0543(9) Uani 1 1 d . . .
O11 O 0.3520(2) 0.00734(15) 0.3361(3) 0.0958(14) Uani 1 1 d . . .
O12 O 0.3596(2) 0.00784(15) 0.1854(3) 0.0938(14) Uani 1 1 d . . .
O13 O 0.00678(12) 0.20417(12) 0.17991(18) 0.0482(8) Uani 1 1 d . . .
O14 O 0.08172(12) 0.14227(13) 0.30751(19) 0.0496(8) Uani 1 1 d . . .
O15 O 0.07052(12) 0.27275(14) 0.17460(19) 0.0521(8) Uani 1 1 d . . .
O16 O 0.14617(13) 0.21743(14) 0.3170(2) 0.0573(9) Uani 1 1 d . . .
O17 O 0.00078(13) 0.05904(12) 0.17824(18) 0.0480(8) Uani 1 1 d . . .
O18 O -0.00106(14) -0.05258(13) 0.17463(19) 0.0583(9) Uani 1 1 d . . .
O19 O 0.13686(19) 0.37654(16) 0.3104(2) 0.0681(12) Uani 1 1 d D . .
H19A H 0.160(2) 0.407(2) 0.316(4) 0.102 Uiso 1 1 d D . .
H19B H 0.143(3) 0.370(3) 0.360(3) 0.102 Uiso 1 1 d D . .
O20 O 0.1598(2) 0.37910(17) 0.1680(3) 0.0874(15) Uani 1 1 d D . .
H20A H 0.165(3) 0.372(3) 0.128(3) 0.131 Uiso 1 1 d D . .
H20B H 0.161(3) 0.417(2) 0.182(4) 0.131 Uiso 1 1 d D . .
C1 C 0.4407(2) 0.2566(2) 0.2917(3) 0.0441(11) Uani 1 1 d . . .
C2 C 0.39711(18) 0.2907(2) 0.2131(3) 0.0415(11) Uani 1 1 d . . .
C3 C 0.2348(2) 0.22543(19) 0.2088(3) 0.0435(11) Uani 1 1 d . . .
C4 C 0.2705(2) 0.26274(19) 0.2888(3) 0.0437(11) Uani 1 1 d . . .
C5 C 0.3497(2) 0.0595(2) 0.2982(3) 0.0619(14) Uani 1 1 d . . .
C6 C 0.3547(2) 0.0602(2) 0.2172(3) 0.0623(14) Uani 1 1 d . . .
C7 C 0.05565(19) 0.22653(19) 0.2061(3) 0.0423(11) Uani 1 1 d . . .
C8 C 0.09921(19) 0.1930(2) 0.2839(3) 0.0456(11) Uani 1 1 d . . .
C9 C 0.00001(17) 0.00167(19) 0.2076(3) 0.0450(10) Uani 1 1 d . . .
K1 K 0.34917(5) 0.00175(5) 0.50894(8) 0.0722(4) Uani 1 1 d . . .
O31 O 0.26260(19) 0.0920(2) 0.4570(3) 0.0947(13) Uani 1 1 d U . .
C32 C 0.2137(4) 0.0659(5) 0.4499(7) 0.143(3) Uani 1 1 d U . .
H32A H 0.1840 0.0973 0.4210 0.215 Uiso 1 1 calc . . .
H32B H 0.2158 0.0593 0.5040 0.215 Uiso 1 1 calc . . .
C33 C 0.2005(3) 0.0011(5) 0.4054(6) 0.148(3) Uani 1 1 d U . .
H33A H 0.1648 -0.0151 0.3994 0.223 Uiso 1 1 calc . . .
H33B H 0.1986 0.0069 0.3513 0.223 Uiso 1 1 calc . . .
O34 O 0.24246(19) -0.0453(2) 0.4502(3) 0.1006(14) Uani 1 1 d U . .
C35 C 0.2323(4) -0.1103(5) 0.4151(5) 0.126(3) Uani 1 1 d U . .
H35A H 0.2325 -0.1091 0.3619 0.190 Uiso 1 1 calc . . .
H35B H 0.1962 -0.1261 0.4080 0.190 Uiso 1 1 calc . . .
C36 C 0.2760(4) -0.1556(3) 0.4699(5) 0.115(2) Uani 1 1 d U . .
H36A H 0.2780 -0.1535 0.5244 0.173 Uiso 1 1 calc . . .
H36B H 0.2672 -0.2011 0.4502 0.173 Uiso 1 1 calc . . .
O37 O 0.3281(2) -0.13719(16) 0.4728(2) 0.0808(12) Uani 1 1 d U . .
C38 C 0.3721(4) -0.1767(3) 0.5288(5) 0.106(2) Uani 1 1 d U . .
H38A H 0.3662 -0.2228 0.5112 0.159 Uiso 1 1 calc . . .
H38B H 0.3723 -0.1742 0.5822 0.159 Uiso 1 1 calc . . .
C39 C 0.4271(4) -0.1534(3) 0.5351(4) 0.110(2) Uani 1 1 d U . .
H39A H 0.4566 -0.1825 0.5711 0.164 Uiso 1 1 calc . . .
H39B H 0.4269 -0.1538 0.4816 0.164 Uiso 1 1 calc . . .
O40 O 0.43571(19) -0.0875(2) 0.5669(3) 0.0936(13) Uani 1 1 d U . .
C41 C 0.4872(4) -0.0638(5) 0.5806(6) 0.139(3) Uani 1 1 d U . .
H41A H 0.4891 -0.0573 0.5290 0.208 Uiso 1 1 calc . . .
H41B H 0.5158 -0.0954 0.6130 0.208 Uiso 1 1 calc . . .
C42 C 0.4962(3) 0.0017(5) 0.6254(5) 0.132(3) Uani 1 1 d U . .
H42A H 0.4919 -0.0043 0.6752 0.198 Uiso 1 1 calc . . .
H42B H 0.5335 0.0179 0.6400 0.198 Uiso 1 1 calc . . .
O43 O 0.45643(17) 0.0486(2) 0.5734(3) 0.0855(11) Uani 1 1 d U . .
C44 C 0.4658(3) 0.1139(4) 0.6049(5) 0.108(2) Uani 1 1 d U . .
H44A H 0.5020 0.1292 0.6119 0.162 Uiso 1 1 calc . . .
H44B H 0.4653 0.1144 0.6579 0.162 Uiso 1 1 calc . . .
C45 C 0.4220(4) 0.1590(3) 0.5480(5) 0.102(2) Uani 1 1 d U . .
H45A H 0.4311 0.2049 0.5658 0.153 Uiso 1 1 calc . . .
H45B H 0.4199 0.1550 0.4935 0.153 Uiso 1 1 calc . . .
O46 O 0.36981(18) 0.14163(15) 0.5464(2) 0.0723(10) Uani 1 1 d U . .
C47 C 0.3264(4) 0.1810(3) 0.4905(4) 0.104(2) Uani 1 1 d U . .
H47A H 0.3259 0.1778 0.4369 0.156 Uiso 1 1 calc . . .
H47B H 0.3326 0.2273 0.5076 0.156 Uiso 1 1 calc . . .
C48 C 0.2732(4) 0.1587(4) 0.4856(4) 0.103(2) Uani 1 1 d . . .
H48A H 0.2738 0.1615 0.5392 0.155 Uiso 1 1 calc . . .
H48B H 0.2438 0.1875 0.4488 0.155 Uiso 1 1 calc . . .
K2 K 0.0000 0.0000 0.0000 0.0867(6) Uani 1 2 d S . .
C51 C 0.0063(3) 0.1775(3) 0.0006(4) 0.0684(6) Uiso 0.67 1 d P . 1
H51A H -0.0051 0.2208 -0.0253 0.103 Uiso 0.67 1 calc P A 1
H51B H 0.0085 0.1806 0.0552 0.103 Uiso 0.67 1 calc P B 1
O52 O -0.0349(2) 0.1293(2) -0.0451(4) 0.0684(6) Uiso 0.67 1 d P . 1
C53 C -0.0881(4) 0.1438(4) -0.0457(5) 0.0684(6) Uiso 0.67 1 d P . 1
H53A H -0.0994 0.1890 -0.0645 0.103 Uiso 0.67 1 calc P C 1
H53B H -0.0855 0.1394 0.0089 0.103 Uiso 0.67 1 calc P D 1
C54 C -0.1299(4) 0.0946(4) -0.1028(5) 0.0684(6) Uiso 0.67 1 d P . 1
H54A H -0.1673 0.1068 -0.1121 0.103 Uiso 0.67 1 calc P E 1
H54B H -0.1283 0.0933 -0.1550 0.103 Uiso 0.67 1 calc P F 1
O55 O 0.1147(2) -0.0305(3) 0.0623(3) 0.0684(6) Uiso 0.67 1 d P . 1
C56 C 0.1526(4) 0.0207(4) 0.1144(5) 0.0684(6) Uiso 0.67 1 d P . 1
H56A H 0.1907 0.0104 0.1262 0.103 Uiso 0.67 1 calc P G 1
H56B H 0.1496 0.0250 0.1654 0.103 Uiso 0.67 1 calc P H 1
C57 C 0.1326(4) 0.0850(4) 0.0622(5) 0.0684(6) Uiso 0.67 1 d P . 1
H57A H 0.1585 0.1211 0.0882 0.103 Uiso 0.67 1 calc P I 1
H57B H 0.1309 0.0776 0.0085 0.103 Uiso 0.67 1 calc P J 1
O58 O 0.0796(3) 0.1022(3) 0.0549(4) 0.0684(6) Uiso 0.67 1 d P . 1
C59 C 0.5584(4) 0.3376(4) 0.5065(5) 0.0684(6) Uiso 0.67 1 d P . 1
H59A H 0.5561 0.3442 0.4523 0.103 Uiso 0.67 1 calc P K 1
H59B H 0.5836 0.3008 0.5321 0.103 Uiso 0.67 1 calc P L 1
C61 C 0.0921(11) 0.1342(13) 0.0332(17) 0.143(3) Uiso 0.33 1 d PD . 2
H61A H 0.1061 0.1795 0.0436 0.214 Uiso 0.33 1 calc P M 2
H61B H 0.0863 0.1200 -0.0210 0.214 Uiso 0.33 1 calc P N 2
O62 O 0.0461(7) 0.1251(8) 0.0471(11) 0.143(3) Uiso 0.33 1 d PD . 2
C63 C 0.0063(3) 0.1775(3) 0.0006(4) 0.143(3) Uiso 0.33 1 d PD . 2
H63A H 0.0191 0.2192 0.0300 0.214 Uiso 0.33 1 calc P O 2
H63B H 0.0079 0.1825 -0.0514 0.214 Uiso 0.33 1 calc P P 2
C64 C -0.0493(8) 0.1697(12) -0.0157(16) 0.143(3) Uiso 0.33 1 d PD . 2
H64A H -0.0705 0.2090 -0.0427 0.214 Uiso 0.33 1 calc P Q 2
H64B H -0.0528 0.1627 0.0347 0.214 Uiso 0.33 1 calc P R 2
O65 O -0.0680(9) 0.1158(9) -0.0649(12) 0.143(3) Uiso 0.33 1 d PD . 2
C66 C -0.1219(11) 0.1046(14) -0.0694(19) 0.143(3) Uiso 0.33 1 d PD . 2
H66A H -0.1480 0.1394 -0.0994 0.214 Uiso 0.33 1 calc P S 2
H66B H -0.1211 0.0989 -0.0160 0.214 Uiso 0.33 1 calc P T 2
C67 C -0.1331(12) 0.0406(11) -0.1163(16) 0.143(3) Uiso 0.33 1 d PD . 2
H67A H -0.1727 0.0379 -0.1508 0.214 Uiso 0.33 1 calc P U 2
H67B H -0.1149 0.0429 -0.1521 0.214 Uiso 0.33 1 calc P V 2
O68 O -0.1171(8) -0.0169(10) -0.0727(12) 0.143(3) Uiso 0.33 1 d PD . 2
C69 C -0.1269(13) -0.0862(12) -0.0992(17) 0.143(3) Uiso 0.33 1 d PD . 2
H69A H -0.1189 -0.0920 -0.1459 0.214 Uiso 0.33 1 calc P W 2
H69B H -0.1658 -0.0966 -0.1166 0.214 Uiso 0.33 1 calc P X 2

loop_
_atom_site_aniso_label
_atom_site_aniso_U_11
_atom_site_aniso_U_22
_atom_site_aniso_U_33
_atom_site_aniso_U_23
_atom_site_aniso_U_13
_atom_site_aniso_U_12
Cr1 0.0430(7) 0.0375(5) 0.0502(7) 0.000 0.0218(6) 0.000
Cr2 0.0448(5) 0.0369(4) 0.0532(5) 0.0016(3) 0.0233(4) 0.0018(3)
Mn1 0.0453(5) 0.0430(4) 0.0515(5) -0.0002(3) 0.0239(4) 0.0009(3)
Mn2 0.0449(7) 0.0369(5) 0.0689(8) 0.000 0.0217(6) 0.000
O1 0.0436(19) 0.0474(16) 0.056(2) 0.0131(14) 0.0205(17) 0.0041(14)
O2 0.0402(19) 0.0421(15) 0.053(2) 0.0089(14) 0.0171(17) 0.0084(13)
O3 0.042(2) 0.0522(17) 0.055(2) 0.0048(15) 0.0139(18) 0.0039(15)
O4 0.046(2) 0.0468(16) 0.071(2) 0.0182(16) 0.0195(19) 0.0031(14)
O5 0.0475(19) 0.0420(15) 0.052(2) -0.0155(14) 0.0204(17) -0.0079(14)
O6 0.046(2) 0.0461(16) 0.047(2) -0.0090(14) 0.0175(17) -0.0033(14)
O7 0.039(2) 0.0570(18) 0.056(2) -0.0165(15) 0.0152(18) -0.0033(15)
O8 0.052(2) 0.0580(18) 0.060(2) -0.0196(16) 0.0275(19) -0.0021(15)
O9 0.070(2) 0.0432(16) 0.062(2) 0.0063(15) 0.037(2) 0.0001(15)
O10 0.064(2) 0.0419(16) 0.065(2) 0.0033(15) 0.035(2) 0.0046(14)
O11 0.138(4) 0.049(2) 0.108(3) 0.020(2) 0.062(3) 0.000(2)
O12 0.145(4) 0.0454(19) 0.113(3) -0.013(2) 0.077(3) 0.006(2)
O13 0.0352(19) 0.0468(15) 0.054(2) 0.0072(14) 0.0112(16) 0.0012(14)
O14 0.0430(19) 0.0449(16) 0.060(2) 0.0186(15) 0.0218(17) 0.0086(14)
O15 0.0417(19) 0.0514(16) 0.054(2) 0.0149(15) 0.0129(17) -0.0033(14)
O16 0.042(2) 0.0573(18) 0.061(2) 0.0180(16) 0.0119(18) 0.0002(16)
O17 0.063(2) 0.0376(14) 0.052(2) 0.0045(14) 0.0328(18) 0.0017(14)
O18 0.081(3) 0.0408(16) 0.065(2) -0.0061(15) 0.043(2) 0.0011(16)
O19 0.106(3) 0.0515(19) 0.066(3) 0.0007(18) 0.055(3) 0.0038(18)
O20 0.158(4) 0.0476(19) 0.089(3) 0.001(2) 0.084(3) -0.004(2)
C1 0.042(3) 0.041(2) 0.051(3) -0.003(2) 0.023(3) 0.005(2)
C2 0.031(3) 0.040(2) 0.048(3) 0.000(2) 0.012(2) 0.0071(19)
C3 0.044(3) 0.037(2) 0.051(3) -0.004(2) 0.022(3) -0.005(2)
C4 0.046(3) 0.039(2) 0.044(3) 0.001(2) 0.017(3) -0.006(2)
C5 0.067(4) 0.048(3) 0.072(4) 0.007(3) 0.031(3) 0.001(2)
C6 0.065(4) 0.048(3) 0.073(4) -0.005(3) 0.030(3) 0.008(2)
C7 0.040(3) 0.041(2) 0.042(3) 0.003(2) 0.014(2) 0.006(2)
C8 0.038(3) 0.045(2) 0.056(3) 0.009(2) 0.023(3) 0.007(2)
C9 0.042(2) 0.047(2) 0.053(3) -0.001(2) 0.027(2) 0.004(2)
K1 0.0479(6) 0.0524(6) 0.1043(10) -0.0218(6) 0.0221(6) -0.0017(5)
O31 0.080(3) 0.110(3) 0.085(3) 0.004(3) 0.028(3) 0.030(3)
C32 0.065(5) 0.171(7) 0.174(10) 0.033(6) 0.035(6) 0.038(5)
C33 0.053(4) 0.204(7) 0.147(8) 0.009(6) 0.006(5) -0.013(5)
O34 0.063(3) 0.124(3) 0.101(4) -0.032(3) 0.024(3) -0.032(2)
C35 0.109(5) 0.166(6) 0.121(7) -0.068(5) 0.065(5) -0.076(4)
C36 0.158(6) 0.090(4) 0.140(7) -0.051(4) 0.105(6) -0.075(4)
O37 0.133(3) 0.052(2) 0.080(3) -0.0121(18) 0.068(3) -0.013(2)
C38 0.194(6) 0.056(3) 0.104(5) 0.017(3) 0.098(6) 0.030(4)
C39 0.149(6) 0.092(4) 0.104(6) 0.027(4) 0.070(5) 0.071(4)
O40 0.094(3) 0.096(3) 0.099(3) 0.024(2) 0.051(3) 0.039(2)
C41 0.087(5) 0.153(6) 0.183(9) 0.043(6) 0.065(6) 0.050(4)
C42 0.059(4) 0.187(6) 0.114(7) 0.016(5) 0.004(4) 0.004(5)
O43 0.061(3) 0.113(3) 0.081(3) -0.012(2) 0.031(2) -0.020(2)
C44 0.080(5) 0.137(5) 0.112(6) -0.046(4) 0.047(4) -0.056(4)
C45 0.148(6) 0.081(4) 0.116(6) -0.024(4) 0.094(5) -0.048(4)
O46 0.107(3) 0.0565(19) 0.067(3) 0.0017(17) 0.050(2) -0.002(2)
C47 0.172(7) 0.066(4) 0.074(5) 0.021(3) 0.054(5) 0.033(5)
C48 0.125(7) 0.097(5) 0.067(5) 0.008(4) 0.023(5) 0.058(5)
K2 0.0639(11) 0.0472(8) 0.1224(16) 0.0089(10) 0.0162(11) -0.0003(8)

loop_
_atom_type_symbol
_atom_type_description
_atom_type_scat_dispersion_real
_atom_type_scat_dispersion_imag
_atom_type_scat_source
K K 0.2009 0.2494 'International Tables Vol C Tables 4.2.6.8 and 6.1.1.4'
C C 0.0033 0.0016 'International Tables Vol C Tables 4.2.6.8 and 6.1.1.4'
H H 0.0000 0.0000 'International Tables Vol C Tables 4.2.6.8 and 6.1.1.4'
O O 0.0106 0.0060 'International Tables Vol C Tables 4.2.6.8 and 6.1.1.4'
Mn Mn 0.3368 0.7283 'International Tables Vol C Tables 4.2.6.8 and 6.1.1.4'
Cr Cr 0.3209 0.6236 'International Tables Vol C Tables 4.2.6.8 and 6.1.1.4'

loop_
_geom_angle_atom_site_label_1
_geom_angle_atom_site_label_2
_geom_angle_atom_site_label_3
_geom_angle
_geom_angle_site_symmetry_1
_geom_angle_site_symmetry_3
O13 Cr1 O13 87.35(17) . 2
O13 Cr1 O14 83.11(12) . .
O13 Cr1 O14 89.01(12) 2 .
O13 Cr1 O14 89.01(12) . 2
O13 Cr1 O14 83.10(12) 2 2
O14 Cr1 O14 169.10(15) . 2
O13 Cr1 O17 94.87(11) . .
O13 Cr1 O17 175.40(12) 2 .
O14 Cr1 O17 95.25(12) . .
O14 Cr1 O17 92.90(12) 2 .
O13 Cr1 O17 175.41(12) . 2
O13 Cr1 O17 94.87(11) 2 2
O14 Cr1 O17 92.90(12) . 2
O14 Cr1 O17 95.25(12) 2 2
O17 Cr1 O17 83.20(16) . 2
O9 Cr2 O10 82.86(13) . .
O9 Cr2 O5 93.76(13) . .
O10 Cr2 O5 92.14(13) . .
O9 Cr2 O6 91.03(13) . .
O10 Cr2 O6 171.94(13) . .
O5 Cr2 O6 82.98(12) . .
O9 Cr2 O1 92.79(13) . .
O10 Cr2 O1 93.59(13) . .
O5 Cr2 O1 171.78(11) . .
O6 Cr2 O1 91.95(13) . .
O9 Cr2 O2 175.28(14) . .
O10 Cr2 O2 95.99(12) . .
O5 Cr2 O2 90.85(12) . .
O6 Cr2 O2 90.52(11) . .
O1 Cr2 O2 82.71(12) . .
O19 Mn1 O20 87.28(14) . .
O19 Mn1 O15 93.41(15) . .
O20 Mn1 O15 98.10(17) . .
O19 Mn1 O8 99.48(15) . .
O20 Mn1 O8 95.51(18) . .
O15 Mn1 O8 161.66(11) . .
O19 Mn1 O7 172.62(13) . .
O20 Mn1 O7 86.49(13) . .
O15 Mn1 O7 91.37(12) . .
O8 Mn1 O7 77.22(12) . .
O19 Mn1 O16 94.80(13) . .
O20 Mn1 O16 174.15(17) . .
O15 Mn1 O16 76.34(11) . .
O8 Mn1 O16 89.55(12) . .
O7 Mn1 O16 91.79(12) . .
O4 Mn2 O4 158.36(15) 4_545 3_445
O4 Mn2 O3 76.78(11) 4_545 4_545
O4 Mn2 O3 87.08(12) 3_445 4_545
O4 Mn2 O3 87.08(12) 4_545 3_445
O4 Mn2 O3 76.78(11) 3_445 3_445
O3 Mn2 O3 83.74(16) 4_545 3_445
O4 Mn2 O18 101.16(12) 4_545 .
O4 Mn2 O18 95.86(12) 3_445 .
O3 Mn2 O18 100.60(11) 4_545 .
O3 Mn2 O18 171.35(12) 3_445 .
O4 Mn2 O18 95.86(12) 4_545 2
O4 Mn2 O18 101.15(12) 3_445 2
O3 Mn2 O18 171.36(12) 4_545 2
O3 Mn2 O18 100.59(11) 3_445 2
O18 Mn2 O18 76.15(15) . 2
C1 O1 Cr2 113.5(3) . .
C2 O2 Cr2 113.5(3) . .
C1 O3 Mn2 113.4(3) . 3
C2 O4 Mn2 112.7(3) . 3
C3 O5 Cr2 113.2(3) . .
C4 O6 Cr2 113.2(3) . .
C3 O7 Mn1 112.0(3) . .
C4 O8 Mn1 112.6(3) . .
C5 O9 Cr2 114.4(3) . .
C6 O10 Cr2 114.2(3) . .
C5 O11 K1 124.3(3) . .
C6 O12 K1 123.9(3) . 6
C7 O13 Cr1 112.7(3) . .
C8 O14 Cr1 112.5(3) . .
C7 O15 Mn1 113.6(3) . .
C8 O16 Mn1 112.5(3) . .
C9 O17 Cr1 113.1(3) . .
C9 O18 Mn2 113.6(3) . .
C9 O18 K2 100.0(2) . .
Mn2 O18 K2 146.34(12) . .
Mn1 O19 H19A 103(4) . .
Mn1 O19 H19B 120(4) . .
H19A O19 H19B 102(6) . .
Mn1 O20 H20A 123(5) . .
Mn1 O20 H20B 119(5) . .
H20A O20 H20B 117(7) . .
O3 C1 O1 127.1(4) . .
O3 C1 C2 117.5(4) . .
O1 C1 C2 115.4(4) . .
O4 C2 O2 126.3(4) . .
O4 C2 C1 119.0(4) . .
O2 C2 C1 114.6(4) . .
O7 C3 O5 125.6(4) . .
O7 C3 C4 119.4(4) . .
O5 C3 C4 114.9(4) . .
O8 C4 O6 125.9(4) . .
O8 C4 C3 118.6(4) . .
O6 C4 C3 115.5(4) . .
O11 C5 O9 123.6(5) . .
O11 C5 C6 122.5(5) . .
O9 C5 C6 113.8(4) . .
O12 C6 O10 124.7(5) . .
O12 C6 C5 120.8(5) . .
O10 C6 C5 114.4(4) . .
O15 C7 O13 125.4(4) . .
O15 C7 C8 118.9(4) . .
O13 C7 C8 115.8(4) . .
O16 C8 O14 126.9(4) . .
O16 C8 C7 118.4(4) . .
O14 C8 C7 114.7(4) . .
O18 C9 O17 126.4(4) . .
O18 C9 C9 118.3(2) . 2
O17 C9 C9 115.2(2) . 2
O34 K1 O40 119.02(15) . .
O34 K1 O43 177.94(14) . .
O40 K1 O43 60.71(14) . .
O34 K1 O31 61.11(15) . .
O40 K1 O31 177.67(14) . .
O43 K1 O31 119.06(14) . .
O34 K1 O37 60.57(14) . .
O40 K1 O37 60.14(14) . .
O43 K1 O37 119.66(13) . .
O31 K1 O37 120.54(14) . .
O34 K1 O46 119.10(13) . .
O40 K1 O46 120.06(14) . .
O43 K1 O46 60.65(12) . .
O31 K1 O46 59.24(13) . .
O37 K1 O46 179.45(12) . .
O34 K1 O12 89.36(13) . 6_556
O40 K1 O12 83.30(12) . 6_556
O43 K1 O12 88.58(13) . 6_556
O31 K1 O12 94.39(12) . 6_556
O37 K1 O12 95.57(10) . 6_556
O46 K1 O12 83.96(9) . 6_556
O34 K1 O11 95.62(13) . .
O40 K1 O11 91.26(12) . .
O43 K1 O11 86.44(12) . .
O31 K1 O11 91.03(12) . .
O37 K1 O11 83.93(10) . .
O46 K1 O11 96.56(10) . .
O12 K1 O11 173.95(13) 6_556 .
C32 O31 C48 115.3(7) . .
C32 O31 K1 114.1(4) . .
C48 O31 K1 119.3(4) . .
O31 C32 C33 112.2(8) . .
O31 C32 H32A 109.2 . .
C33 C32 H32A 109.2 . .
O31 C32 H32B 109.2 . .
C33 C32 H32B 109.2 . .
H32A C32 H32B 107.9 . .
O34 C33 C32 108.8(7) . .
O34 C33 H33A 109.9 . .
C32 C33 H33A 109.9 . .
O34 C33 H33B 109.9 . .
C32 C33 H33B 109.9 . .
H33A C33 H33B 108.3 . .
C33 O34 C35 113.4(7) . .
C33 O34 K1 115.4(4) . .
C35 O34 K1 116.8(4) . .
O34 C35 C36 108.8(6) . .
O34 C35 H35A 109.9 . .
C36 C35 H35A 109.9 . .
O34 C35 H35B 109.9 . .
C36 C35 H35B 109.9 . .
H35A C35 H35B 108.3 . .
O37 C36 C35 110.0(6) . .
O37 C36 H36A 109.7 . .
C35 C36 H36A 109.7 . .
O37 C36 H36B 109.7 . .
C35 C36 H36B 109.7 . .
H36A C36 H36B 108.2 . .
C38 O37 C36 112.0(6) . .
C38 O37 K1 111.2(4) . .
C36 O37 K1 110.7(3) . .
O37 C38 C39 111.1(5) . .
O37 C38 H38A 109.4 . .
C39 C38 H38A 109.4 . .
O37 C38 H38B 109.4 . .
C39 C38 H38B 109.4 . .
H38A C38 H38B 108.0 . .
O40 C39 C38 107.4(5) . .
O40 C39 H39A 110.2 . .
C38 C39 H39A 110.2 . .
O40 C39 H39B 110.2 . .
C38 C39 H39B 110.2 . .
H39A C39 H39B 108.5 . .
C41 O40 C39 111.5(6) . .
C41 O40 K1 117.0(4) . .
C39 O40 K1 119.4(4) . .
O40 C41 C42 108.0(7) . .
O40 C41 H41A 110.1 . .
C42 C41 H41A 110.1 . .
O40 C41 H41B 110.1 . .
C42 C41 H41B 110.1 . .
H41A C41 H41B 108.4 . .
O43 C42 C41 108.7(6) . .
O43 C42 H42A 110.0 . .
C41 C42 H42A 110.0 . .
O43 C42 H42B 110.0 . .
C41 C42 H42B 110.0 . .
H42A C42 H42B 108.3 . .
C44 O43 C42 113.3(6) . .
C44 O43 K1 117.3(4) . .
C42 O43 K1 113.3(4) . .
O43 C44 C45 109.7(6) . .
O43 C44 H44A 109.7 . .
C45 C44 H44A 109.7 . .
O43 C44 H44B 109.7 . .
C45 C44 H44B 109.7 . .
H44A C44 H44B 108.2 . .
O46 C45 C44 109.4(5) . .
O46 C45 H45A 109.8 . .
C44 C45 H45A 109.8 . .
O46 C45 H45B 109.8 . .
C44 C45 H45B 109.8 . .
H45A C45 H45B 108.2 . .
C47 O46 C45 111.7(6) . .
C47 O46 K1 111.3(4) . .
C45 O46 K1 109.1(3) . .
O46 C47 C48 110.4(5) . .
O46 C47 H47A 109.6 . .
C48 C47 H47A 109.6 . .
O46 C47 H47B 109.6 . .
C48 C47 H47B 109.6 . .
H47A C47 H47B 108.1 . .
O31 C48 C47 110.1(6) . .
O31 C48 H48A 109.6 . .
C47 C48 H48A 109.6 . .
O31 C48 H48B 109.6 . .
C47 C48 H48B 109.6 . .
H48A C48 H48B 108.2 . .
O62 K2 O62 179.995(1) . 5
O62 K2 O52 135.6(4) . 5
O62 K2 O52 44.4(4) 5 5
O62 K2 O52 44.4(4) . .
O62 K2 O52 135.6(4) 5 .
O52 K2 O52 180.0 5 .
O62 K2 O68 59.6(5) . 5
O62 K2 O68 120.4(5) 5 5
O52 K2 O68 79.2(4) 5 5
O52 K2 O68 100.8(4) . 5
O62 K2 O68 120.4(5) . .
O62 K2 O68 59.6(5) 5 .
O52 K2 O68 100.8(4) 5 .
O52 K2 O68 79.2(4) . .
O68 K2 O68 180.0(4) 5 .
O62 K2 O58 19.8(3) . .
O62 K2 O58 160.2(3) 5 .
O52 K2 O58 118.37(17) 5 .
O52 K2 O58 61.63(17) . .
O68 K2 O58 40.1(4) 5 .
O68 K2 O58 139.9(4) . .
O62 K2 O58 160.1(3) . 5
O62 K2 O58 19.8(3) 5 5
O52 K2 O58 61.63(17) 5 5
O52 K2 O58 118.37(17) . 5
O68 K2 O58 139.9(4) 5 5
O68 K2 O58 40.1(4) . 5
O58 K2 O58 180.0 . 5
O62 K2 O55 100.8(4) . 5
O62 K2 O55 79.2(4) 5 5
O52 K2 O55 119.24(17) 5 5
O52 K2 O55 60.76(17) . 5
O68 K2 O55 160.4(4) 5 5
O68 K2 O55 19.6(4) . 5
O58 K2 O55 120.37(16) . 5
O58 K2 O55 59.62(16) 5 5
O62 K2 O55 79.2(4) . .
O62 K2 O55 100.8(4) 5 .
O52 K2 O55 60.76(17) 5 .
O52 K2 O55 119.24(17) . .
O68 K2 O55 19.6(4) 5 .
O68 K2 O55 160.4(4) . .
O58 K2 O55 59.63(16) . .
O58 K2 O55 120.37(16) 5 .
O55 K2 O55 180.0 5 .
O62 K2 O65 119.4(5) . 5
O62 K2 O65 60.6(5) 5 5
O52 K2 O65 17.1(4) 5 5
O52 K2 O65 162.9(4) . 5
O68 K2 O65 62.1(6) 5 5
O68 K2 O65 117.9(6) . 5
O58 K2 O65 101.4(4) . 5
O58 K2 O65 78.6(4) 5 5
O55 K2 O65 136.1(4) 5 5
O55 K2 O65 43.9(4) . 5
O62 K2 O65 60.6(5) . .
O62 K2 O65 119.4(5) 5 .
O52 K2 O65 162.9(4) 5 .
O52 K2 O65 17.1(4) . .
O68 K2 O65 117.9(6) 5 .
O68 K2 O65 62.1(6) . .
O58 K2 O65 78.6(4) . .
O58 K2 O65 101.4(4) 5 .
O55 K2 O65 43.9(4) 5 .
O55 K2 O65 136.1(4) . .
O65 K2 O65 179.996(1) 5 .
C59 C51 O52 113.0(6) 8_455 .
C59 C51 H51A 109.0 8_455 .
O52 C51 H51A 109.0 . .
C59 C51 H51B 109.0 8_455 .
O52 C51 H51B 109.0 . .
H51A C51 H51B 107.8 . .
C51 O52 C53 112.0(6) . .
C51 O52 K2 112.9(4) . .
C53 O52 K2 113.2(4) . .
O52 C53 C54 107.8(7) . .
O52 C53 H53A 110.2 . .
C54 C53 H53A 110.2 . .
O52 C53 H53B 110.2 . .
C54 C53 H53B 110.1 . .
H53A C53 H53B 108.5 . .
O55 C54 C53 105.6(7) 5 .
O55 C54 H54A 110.7 5 .
C53 C54 H54A 110.6 . .
O55 C54 H54B 110.6 5 .
C53 C54 H54B 110.6 . .
H54A C54 H54B 108.7 . .
C54 O55 C56 109.3(6) 5 .
C54 O55 K2 114.2(5) 5 .
C56 O55 K2 115.5(5) . .
O55 C56 C57 103.4(7) . .
O55 C56 H56A 111.1 . .
C57 C56 H56A 111.0 . .
O55 C56 H56B 111.1 . .
C57 C56 H56B 111.1 . .
H56A C56 H56B 109.1 . .
O58 C57 C56 109.0(7) . .
O58 C57 H57A 109.9 . .
C56 C57 H57A 109.9 . .
O58 C57 H57B 109.9 . .
C56 C57 H57B 109.9 . .
H57A C57 H57B 108.3 . .
C57 O58 C59 111.7(7) . 8_455
C57 O58 K2 115.6(4) . .
C59 O58 K2 110.9(5) 8_455 .
C51 C59 O58 109.9(7) 8_556 8_556
C51 C59 H59A 109.6 8_556 .
O58 C59 H59A 109.7 8_556 .
C51 C59 H59B 109.6 8_556 .
O58 C59 H59B 109.7 8_556 .
H59A C59 H59B 108.2 . .
O62 C61 C69 93(2) . 5
O62 C61 H61A 112.9 . .
C69 C61 H61A 113.2 5 .
O62 C61 H61B 113.0 . .
C69 C61 H61B 113.3 5 .
H61A C61 H61B 110.2 . .
C61 O62 K2 112.2(15) . .
O65 C64 K2 46.9(13) . .
O65 C64 H64A 110.4 . .
K2 C64 H64A 156.5 . .
O65 C64 H64B 110.4 . .
K2 C64 H64B 88.3 . .
H64A C64 H64B 108.7 . .
C64 O65 C66 103.7(19) . .
C64 O65 K2 113.0(16) . .
C66 O65 K2 109.9(16) . .
O65 C66 C67 97(2) . .
O65 C66 H66A 112.6 . .
C67 C66 H66A 112.5 . .
O65 C66 H66B 112.5 . .
C67 C66 H66B 112.3 . .
H66A C66 H66B 109.9 . .
O68 C67 C66 118(3) . .
O68 C67 K2 56.5(14) . .
C66 C67 K2 87.5(17) . .
O68 C67 H67A 107.8 . .
C66 C67 H67A 107.9 . .
K2 C67 H67A 162.7 . .
O68 C67 H67B 108.1 . .
C66 C67 H67B 107.9 . .
K2 C67 H67B 74.5 . .
H67A C67 H67B 107.1 . .
C67 O68 C69 131(2) . .
C67 O68 K2 100.0(17) . .
C69 O68 K2 105.8(16) . .
O68 C69 C61 113(2) . 5
O68 C69 H69A 109.2 . .
C61 C69 H69A 108.8 5 .
O68 C69 H69B 109.1 . .
C61 C69 H69B 108.9 5 .
H69A C69 H69B 108.0 . .

loop_
_geom_bond_atom_site_label_1
_geom_bond_atom_site_label_2
_geom_bond_distance
_geom_bond_site_symmetry_2
Cr1 O13 1.975(3) .
Cr1 O13 1.976(3) 2
Cr1 O14 1.979(3) .
Cr1 O14 1.979(3) 2
Cr1 O17 1.980(3) .
Cr1 O17 1.980(3) 2
Cr2 O9 1.945(3) .
Cr2 O10 1.952(3) .
Cr2 O5 1.976(3) .
Cr2 O6 1.980(3) .
Cr2 O1 1.979(3) .
Cr2 O2 1.992(3) .
Mn1 O19 2.107(4) .
Mn1 O20 2.112(4) .
Mn1 O15 2.182(3) .
Mn1 O8 2.188(3) .
Mn1 O7 2.204(3) .
Mn1 O16 2.235(3) .
Mn2 O4 2.186(3) 4_545
Mn2 O4 2.186(3) 3_445
Mn2 O3 2.201(3) 4_545
Mn2 O3 2.201(3) 3_445
Mn2 O18 2.203(3) .
Mn2 O18 2.203(3) 2
O1 C1 1.264(5) .
O2 C2 1.264(5) .
O3 C1 1.233(5) .
O3 Mn2 2.201(3) 3
O4 C2 1.238(5) .
O4 Mn2 2.186(3) 3
O5 C3 1.271(5) .
O6 C4 1.262(5) .
O7 C3 1.231(5) .
O8 C4 1.240(5) .
O9 C5 1.277(5) .
O10 C6 1.266(5) .
O11 C5 1.239(5) .
O11 K1 3.179(4) .
O12 C6 1.233(5) .
O12 K1 3.104(4) 6
O13 C7 1.263(5) .
O14 C8 1.270(5) .
O15 C7 1.243(5) .
O16 C8 1.234(5) .
O17 C9 1.272(4) .
O18 C9 1.236(4) .
O18 K2 3.359(3) .
O19 H19A 0.84(4) .
O19 H19B 0.85(4) .
O20 H20A 0.80(4) .
O20 H20B 0.80(4) .
C1 C2 1.554(6) .
C3 C4 1.541(6) .
C5 C6 1.538(7) .
C7 C8 1.541(6) .
C9 C9 1.544(9) 2
K1 O34 2.744(4) .
K1 O40 2.747(4) .
K1 O43 2.750(4) .
K1 O31 2.761(4) .
K1 O37 2.861(3) .
K1 O46 2.882(3) .
K1 O12 3.105(4) 6_556
O31 C32 1.363(9) .
O31 C48 1.418(8) .
C32 C33 1.488(11) .
C32 H32A 0.9700 .
C32 H32B 0.9700 .
C33 O34 1.412(9) .
C33 H33A 0.9700 .
C33 H33B 0.9700 .
O34 C35 1.423(8) .
C35 C36 1.472(11) .
C35 H35A 0.9700 .
C35 H35B 0.9700 .
C36 O37 1.421(8) .
C36 H36A 0.9700 .
C36 H36B 0.9700 .
O37 C38 1.415(8) .
C38 C39 1.502(10) .
C38 H38A 0.9700 .
C38 H38B 0.9699 .
C39 O40 1.420(8) .
C39 H39A 0.9700 .
C39 H39B 0.9701 .
O40 C41 1.376(9) .
C41 C42 1.507(11) .
C41 H41A 0.9700 .
C41 H41B 0.9700 .
C42 O43 1.426(8) .
C42 H42A 0.9700 .
C42 H42B 0.9700 .
O43 C44 1.406(7) .
C44 C45 1.484(10) .
C44 H44A 0.9700 .
C44 H44B 0.9699 .
C45 O46 1.429(8) .
C45 H45A 0.9700 .
C45 H45B 0.9701 .
O46 C47 1.404(8) .
C47 C48 1.459(10) .
C47 H47A 0.9700 .
C47 H47B 0.9700 .
C48 H48A 0.9700 .
C48 H48B 0.9700 .
K2 O62 2.762(17) .
K2 O62 2.762(17) 5
K2 O52 2.756(5) 5
K2 O52 2.756(5) .
K2 O68 2.84(2) 5
K2 O68 2.84(2) .
K2 O58 2.806(5) .
K2 O58 2.806(5) 5
K2 O55 2.837(6) 5
K2 O55 2.837(6) .
K2 O65 2.867(19) 5
K2 O65 2.867(19) .
C51 C59 1.387(10) 8_455
C51 O52 1.427(8) .
C51 H51A 0.9700 .
C51 H51B 0.9701 .
O52 C53 1.450(10) .
C53 C54 1.513(12) .
C53 H53A 0.9701 .
C53 H53B 0.9700 .
C54 O55 1.448(10) 5
C54 H54A 0.9696 .
C54 H54B 0.9704 .
O55 C54 1.448(10) 5
O55 C56 1.463(10) .
C56 C57 1.551(11) .
C56 H56A 0.9702 .
C56 H56B 0.9695 .
C57 O58 1.408(10) .
C57 H57A 0.9699 .
C57 H57B 0.9702 .
O58 C59 1.455(9) 8_455
C59 C51 1.387(10) 8_556
C59 O58 1.455(9) 8_556
C59 H59A 0.9698 .
C59 H59B 0.9698 .
C61 O62 1.371(18) .
C61 C69 1.503(19) 5
C61 H61A 0.9720 .
C61 H61B 0.9708 .
C64 O65 1.351(17) .
C64 H64A 0.9694 .
C64 H64B 0.9698 .
O65 C66 1.426(18) .
C66 C67 1.496(18) .
C66 H66A 0.9700 .
C66 H66B 0.9715 .
C67 O68 1.359(17) .
C67 H67A 0.9722 .
C67 H67B 0.9692 .
O68 C69 1.456(17) .
C69 C61 1.503(19) 5
C69 H69A 0.9689 .
C69 H69B 0.9681 .

loop_
_geom_hbond_atom_site_label_D
_geom_hbond_atom_site_label_H
_geom_hbond_atom_site_label_A
_geom_hbond_distance_DH
_geom_hbond_distance_HA
_geom_hbond_distance_DA
_geom_hbond_angle_DHA
_geom_hbond_site_symmetry_A
O19 H19A O12 0.84(4) 2.09(5) 2.634(4) 122(5) 4
O19 H19B O46 0.85(4) 1.90(4) 2.713(5) 161(6) 7_556
O20 H20A O37 0.80(4) 1.94(4) 2.737(5) 174(8) 4
O20 H20B O11 0.80(4) 1.84(5) 2.587(4) 154(7) 4
